data_4106812
loop_
_publ_author_name
'Tom Hasell'
'Marc Schmidtmann'
'Andrew I. Cooper'

_publ_section_title
;
 Molecular Doping of Porous Organic Cages
;
_journal_name_full 'Journal of the American Chemical Society'
_journal_page_first 14920
_journal_page_last 14923
_journal_paper_doi 10.1021/ja205969q
_journal_volume 133
_journal_year 2011
_chemical_absolute_configuration syn
_chemical_formula_sum 'C72 H84 I1.2 N12'
_chemical_formula_weight 1269.79
_chemical_name_systematic
; 
 ? 
;
_space_group_IT_number 210
_symmetry_cell_setting cubic
_symmetry_space_group_name_Hall 'F 4d 2 3'
_symmetry_space_group_name_H-M 'F 41 3 2'
_atom_sites_solution_hydrogens difmap
_atom_sites_solution_primary direct
_atom_sites_solution_secondary difmap
_audit_creation_method SHELXL-97
_cell_angle_alpha 90.00
_cell_angle_beta 90.00
_cell_angle_gamma 90.00
_cell_formula_units_Z 8
_cell_length_a 24.890(3)
_cell_length_b 24.890(3)
_cell_length_c 24.890(3)
_cell_measurement_reflns_used 736
_cell_measurement_temperature 358(2)
_cell_measurement_theta_max 15.31
_cell_measurement_theta_min 2.52
_cell_volume 15420(3)
_computing_cell_refinement 'Bruker AXS SAINT V7.68A'
_computing_data_collection 'Bruker APEX2'
_computing_data_reduction 'Bruker AXS SAINT V7.68A'
_computing_structure_refinement 'SHELXL (Sheldrick, 2008)'
_computing_structure_solution 'SHELXD (Sheldrick, 2008)'
_diffrn_ambient_temperature 358(2)
_diffrn_measured_fraction_theta_full 0.992
_diffrn_measured_fraction_theta_max 0.992
_diffrn_measurement_device_type 'Bruker APEX-II CCD'
_diffrn_measurement_method 'profile data from \w-scans'
_diffrn_radiation_source Synchrotron
_diffrn_radiation_wavelength 0.77490
_diffrn_reflns_av_R_equivalents 0.1114
_diffrn_reflns_av_sigmaI/netI 0.0667
_diffrn_reflns_limit_h_max 27
_diffrn_reflns_limit_h_min -25
_diffrn_reflns_limit_k_max 18
_diffrn_reflns_limit_k_min -21
_diffrn_reflns_limit_l_max 27
_diffrn_reflns_limit_l_min -8
_diffrn_reflns_number 8291
_diffrn_reflns_theta_full 25.47
_diffrn_reflns_theta_max 25.47
_diffrn_reflns_theta_min 2.52
_exptl_absorpt_coefficient_mu 0.618
_exptl_absorpt_correction_T_max 0.4902
_exptl_absorpt_correction_T_min 0.4096
_exptl_absorpt_correction_type multi-scan
_exptl_absorpt_process_details 'SADABS 2008/1 (Sheldrick, 2008)'
_exptl_crystal_density_diffrn 1.094
_exptl_crystal_F_000 5309
_refine_diff_density_max 0.265
_refine_diff_density_min -0.118
_refine_diff_density_rms 0.037
_refine_ls_abs_structure_details 'Flack H D (1983), Acta Cryst. A39, 876-881'
_refine_ls_abs_structure_Flack 0.1(2)
_refine_ls_extinction_method none
_refine_ls_goodness_of_fit_ref 1.324
_refine_ls_hydrogen_treatment constr
_refine_ls_matrix_type full
_refine_ls_number_parameters 69
_refine_ls_number_reflns 938
_refine_ls_number_restraints 0
_refine_ls_restrained_S_all 1.324
_refine_ls_R_factor_all 0.1486
_refine_ls_R_factor_gt 0.0943
_refine_ls_shift/su_max 0.000
_refine_ls_shift/su_mean 0.000
_refine_ls_structure_factor_coef Fsqd
_refine_ls_weighting_details 'calc w=1/[\s^2^(Fo^2^)+(0.1000P)^2^+0.0000P] where P=(Fo^2^+2Fc^2^)/3'
_refine_ls_weighting_scheme calc
_refine_ls_wR_factor_gt 0.2240
_refine_ls_wR_factor_ref 0.2474
_reflns_number_gt 519
_reflns_number_total 938
_reflns_threshold_expression >2sigma(I)
_cod_data_source_file ja205969q_si_008.cif
_cod_data_source_block egc020358k4
_cod_original_cell_volume 15421(3)
_cod_original_formula_sum 'C72 H84 I1.20 N12'
_cod_database_code 4106812

loop_
_symmetry_equiv_pos_as_xyz
'x, y, z'
'-x, -y+1/2, z+1/2'
'-x+1/2, y+1/2, -z'
'x+1/2, -y, -z+1/2'
'z, x, y'
'z+1/2, -x, -y+1/2'
'-z, -x+1/2, y+1/2'
'-z+1/2, x+1/2, -y'
'y, z, x'
'-y+1/2, z+1/2, -x'
'y+1/2, -z, -x+1/2'
'-y, -z+1/2, x+1/2'
'y+3/4, x+1/4, -z+3/4'
'-y+1/4, -x+1/4, -z+1/4'
'y+1/4, -x+3/4, z+3/4'
'-y+3/4, x+3/4, z+1/4'
'x+3/4, z+1/4, -y+3/4'
'-x+3/4, z+3/4, y+1/4'
'-x+1/4, -z+1/4, -y+1/4'
'x+1/4, -z+3/4, y+3/4'
'z+3/4, y+1/4, -x+3/4'
'z+1/4, -y+3/4, x+3/4'
'-z+3/4, y+3/4, x+1/4'
'-z+1/4, -y+1/4, -x+1/4'
'x, y+1/2, z+1/2'
'-x, -y+1, z+1'
'-x+1/2, y+1, -z+1/2'
'x+1/2, -y+1/2, -z+1'
'z, x+1/2, y+1/2'
'z+1/2, -x+1/2, -y+1'
'-z, -x+1, y+1'
'-z+1/2, x+1, -y+1/2'
'y, z+1/2, x+1/2'
'-y+1/2, z+1, -x+1/2'
'y+1/2, -z+1/2, -x+1'
'-y, -z+1, x+1'
'y+3/4, x+3/4, -z+5/4'
'-y+1/4, -x+3/4, -z+3/4'
'y+1/4, -x+5/4, z+5/4'
'-y+3/4, x+5/4, z+3/4'
'x+3/4, z+3/4, -y+5/4'
'-x+3/4, z+5/4, y+3/4'
'-x+1/4, -z+3/4, -y+3/4'
'x+1/4, -z+5/4, y+5/4'
'z+3/4, y+3/4, -x+5/4'
'z+1/4, -y+5/4, x+5/4'
'-z+3/4, y+5/4, x+3/4'
'-z+1/4, -y+3/4, -x+3/4'
'x+1/2, y, z+1/2'
'-x+1/2, -y+1/2, z+1'
'-x+1, y+1/2, -z+1/2'
'x+1, -y, -z+1'
'z+1/2, x, y+1/2'
'z+1, -x, -y+1'
'-z+1/2, -x+1/2, y+1'
'-z+1, x+1/2, -y+1/2'
'y+1/2, z, x+1/2'
'-y+1, z+1/2, -x+1/2'
'y+1, -z, -x+1'
'-y+1/2, -z+1/2, x+1'
'y+5/4, x+1/4, -z+5/4'
'-y+3/4, -x+1/4, -z+3/4'
'y+3/4, -x+3/4, z+5/4'
'-y+5/4, x+3/4, z+3/4'
'x+5/4, z+1/4, -y+5/4'
'-x+5/4, z+3/4, y+3/4'
'-x+3/4, -z+1/4, -y+3/4'
'x+3/4, -z+3/4, y+5/4'
'z+5/4, y+1/4, -x+5/4'
'z+3/4, -y+3/4, x+5/4'
'-z+5/4, y+3/4, x+3/4'
'-z+3/4, -y+1/4, -x+3/4'
'x+1/2, y+1/2, z'
'-x+1/2, -y+1, z+1/2'
'-x+1, y+1, -z'
'x+1, -y+1/2, -z+1/2'
'z+1/2, x+1/2, y'
'z+1, -x+1/2, -y+1/2'
'-z+1/2, -x+1, y+1/2'
'-z+1, x+1, -y'
'y+1/2, z+1/2, x'
'-y+1, z+1, -x'
'y+1, -z+1/2, -x+1/2'
'-y+1/2, -z+1, x+1/2'
'y+5/4, x+3/4, -z+3/4'
'-y+3/4, -x+3/4, -z+1/4'
'y+3/4, -x+5/4, z+3/4'
'-y+5/4, x+5/4, z+1/4'
'x+5/4, z+3/4, -y+3/4'
'-x+5/4, z+5/4, y+1/4'
'-x+3/4, -z+3/4, -y+1/4'
'x+3/4, -z+5/4, y+3/4'
'z+5/4, y+3/4, -x+3/4'
'z+3/4, -y+5/4, x+3/4'
'-z+5/4, y+5/4, x+1/4'
'-z+3/4, -y+3/4, -x+1/4'

loop_
_atom_site_label
_atom_site_type_symbol
_atom_site_fract_x
_atom_site_fract_y
_atom_site_fract_z
_atom_site_U_iso_or_equiv
_atom_site_adp_type
_atom_site_occupancy
_atom_site_symmetry_multiplicity
_atom_site_calc_flag
_atom_site_refinement_flags
N1 N 0.0452(2) 0.7775(2) 0.0367(2) 0.1334(17) Uani 1 1 d .
C1 C 0.1101(3) 0.8719(3) 0.0537(2) 0.1276(17) Uani 1 1 d .
H1 H 0.1185 0.8511 0.0238 0.153 Uiso 1 1 calc R
C2 C 0.0661(2) 0.8582(2) 0.0846(3) 0.1215(18) Uani 1 1 d .
C3 C 0.0329(2) 0.8114(3) 0.0711(3) 0.1289(19) Uani 1 1 d .
H3 H 0.0006 0.8068 0.0894 0.155 Uiso 1 1 calc R
C4 C 0.0096(2) 0.7313(2) 0.02827(19) 0.1285(19) Uani 1 1 d .
H4 H -0.0211 0.7332 0.0529 0.154 Uiso 1 1 calc R
C5 C 0.0425(3) 0.6798(2) 0.0391(3) 0.188(3) Uani 1 1 d .
H5A H 0.0543 0.6791 0.0762 0.226 Uiso 1 1 calc R
H5B H 0.0739 0.6790 0.0162 0.226 Uiso 1 1 calc R
C6 C 0.0063(6) 0.6305(2) 0.0275(3) 0.233(6) Uani 1 1 d .
H6A H 0.0251 0.5977 0.0369 0.280 Uiso 1 1 calc R
H6B H -0.0263 0.6325 0.0487 0.280 Uiso 1 1 calc R
I1 I -0.1250 0.8750 0.1250 0.317 Uani 0.264(4) 6 d SP
I2 I -0.0590(4) 0.9410(4) 0.0590(4) 0.237 Uani 0.1038(19) 3 d SP
I3 I -0.0137(2) 0.9863(2) 0.0137(2) 0.185 Uani 0.0665(17) 3 d SP

loop_
_atom_site_aniso_label
_atom_site_aniso_U_11
_atom_site_aniso_U_22
_atom_site_aniso_U_33
_atom_site_aniso_U_23
_atom_site_aniso_U_13
_atom_site_aniso_U_12
N1 0.147(4) 0.124(4) 0.129(4) -0.009(3) 0.022(3) -0.003(3)
C1 0.126(4) 0.127(5) 0.130(4) -0.001(4) 0.009(4) 0.013(4)
C2 0.132(5) 0.104(4) 0.128(5) -0.005(4) 0.020(4) -0.008(4)
C3 0.139(5) 0.126(5) 0.122(4) 0.003(4) 0.020(4) -0.005(4)
C4 0.146(4) 0.106(3) 0.133(4) 0.008(3) 0.018(4) -0.013(4)
C5 0.213(7) 0.133(5) 0.218(7) 0.041(5) -0.019(5) 0.045(5)
C6 0.263(10) 0.095(4) 0.341(17) 0.047(5) 0.058(15) 0.020(6)
I1 0.317 0.317 0.317 0.021 0.021 -0.021
I2 0.237 0.237 0.237 -0.098 -0.098 0.098
I3 0.185 0.185 0.185 0.034 0.034 -0.034

loop_
_atom_type_symbol
_atom_type_description
_atom_type_scat_dispersion_real
_atom_type_scat_dispersion_imag
_atom_type_scat_source
C C 0.0040 0.0020 'International Tables Vol C Tables 4.2.6.8 and 6.1.1.4'
H H 0.0000 0.0000 'International Tables Vol C Tables 4.2.6.8 and 6.1.1.4'
N N 0.0080 0.0040 'International Tables Vol C Tables 4.2.6.8 and 6.1.1.4'
I I -0.3150 2.1150 'International Tables Vol C Tables 4.2.6.8 and 6.1.1.4'

loop_
_geom_angle_atom_site_label_1
_geom_angle_atom_site_label_2
_geom_angle_atom_site_label_3
_geom_angle
_geom_angle_site_symmetry_1
_geom_angle_site_symmetry_3
C3 N1 C4 118.8(5) . .
C2 C1 C2 121.7(6) 36_654 .
C2 C1 H1 119.2 36_654 .
C2 C1 H1 119.2 . .
C1 C2 C1 118.3(6) 54_465 .
C1 C2 C3 120.7(7) 54_465 .
C1 C2 C3 121.0(7) . .
N1 C3 C2 124.0(5) . .
N1 C3 H3 118.0 . .
C2 C3 H3 118.0 . .
N1 C4 C4 109.2(4) . 75_445
N1 C4 C5 107.8(5) . .
C4 C4 C5 109.6(4) 75_445 .
N1 C4 H4 110.1 . .
C4 C4 H4 110.1 75_445 .
C5 C4 H4 110.1 . .
C4 C5 C6 108.5(6) . .
C4 C5 H5A 110.0 . .
C6 C5 H5A 110.0 . .
C4 C5 H5B 110.0 . .
C6 C5 H5B 110.0 . .
H5A C5 H5B 108.4 . .
C6 C6 C5 108.2(8) 75_445 .
C6 C6 H6A 110.1 75_445 .
C5 C6 H6A 110.1 . .
C6 C6 H6B 110.1 75_445 .
C5 C6 H6B 110.1 . .
H6A C6 H6B 108.4 . .
I2 I1 I2 180.0(3) 86 .
I3 I2 I3 11.51(17) . 26_564
I3 I2 I3 11.51(17) . 52_474
I3 I2 I3 19.9(3) 26_564 52_474
I3 I2 I3 11.51(17) . 75_445
I3 I2 I3 19.9(3) 26_564 75_445
I3 I2 I3 19.9(3) 52_474 75_445
I3 I2 I1 180.0(11) . .
I3 I2 I1 168.49(17) 26_564 .
I3 I2 I1 168.49(17) 52_474 .
I3 I2 I1 168.49(17) 75_445 .
I3 I3 I3 60.007(3) 26_564 52_474
I3 I3 I3 60.007(1) 26_564 75_445
I3 I3 I3 60.007(1) 52_474 75_445
I3 I3 I2 144.731(2) 26_564 .
I3 I3 I2 144.731(4) 52_474 .
I3 I3 I2 144.731(2) 75_445 .
I3 I3 I2 23.76(17) 26_564 26_564
I3 I3 I2 80.06(15) 52_474 26_564
I3 I3 I2 80.06(15) 75_445 26_564
I2 I3 I2 120.98(17) . 26_564
I3 I3 I2 80.06(15) 26_564 52_474
I3 I3 I2 23.76(17) 52_474 52_474
I3 I3 I2 80.06(15) 75_445 52_474
I2 I3 I2 120.98(17) . 52_474
I2 I3 I2 95.9(2) 26_564 52_474
I3 I3 I2 80.06(15) 26_564 75_445
I3 I3 I2 80.06(15) 52_474 75_445
I3 I3 I2 23.76(17) 75_445 75_445
I2 I3 I2 120.98(17) . 75_445
I2 I3 I2 95.9(2) 26_564 75_445
I2 I3 I2 95.9(2) 52_474 75_445

loop_
_geom_bond_atom_site_label_1
_geom_bond_atom_site_label_2
_geom_bond_distance
_geom_bond_site_symmetry_2
N1 C3 1.238(6) .
N1 C4 1.468(6) .
C1 C2 1.375(6) 36_654
C1 C2 1.381(6) .
C1 H1 0.9300 .
C2 C1 1.375(6) 54_465
C2 C3 1.469(7) .
C3 H3 0.9300 .
C4 C4 1.486(9) 75_445
C4 C5 1.545(7) .
C4 H4 0.9800 .
C5 C6 1.548(12) .
C5 H5A 0.9700 .
C5 H5B 0.9700 .
C6 C6 1.405(17) 75_445
C6 H6A 0.9700 .
C6 H6B 0.9700 .
I1 I2 2.847(16) 86
I1 I2 2.847(16) .
I2 I3 1.951(17) .
I2 I3 2.795(17) 26_564
I2 I3 2.795(17) 52_474
I2 I3 2.795(17) 75_445
I3 I3 0.966(16) 26_564
I3 I3 0.966(16) 52_474
I3 I3 0.966(16) 75_445
I3 I2 2.795(17) 26_564
I3 I2 2.795(17) 52_474
I3 I2 2.795(17) 75_445
